data_4070766
loop_
_publ_author_name
'De Crisci, Antonio G.'
'Lough, Alan J.'
'Multani, Kanwarpal'
'Fekl, Ulrich'

_publ_section_title
;
 9,10-Dihydroplatinaanthracenes with Aromatic Diimine Ligands: Syntheses
 and Spectroscopic and Computational Studies of New Luminescent Materials
;
_journal_issue 8
_journal_name_full Organometallics
_journal_page_first 1765
_journal_paper_doi 10.1021/om700997v
_journal_volume 27
_journal_year 2008
_chemical_formula_moiety 'C27 H22 N2 Pt'
_chemical_formula_sum 'C27 H22 N2 Pt'
_chemical_formula_weight 569.56
_chemical_name_systematic
; 
 ? 
;
_space_group_IT_number 62
_symmetry_cell_setting orthorhombic
_symmetry_space_group_name_Hall '-P 2ac 2n'
_symmetry_space_group_name_H-M 'P n m a'
_atom_sites_solution_hydrogens geom
_atom_sites_solution_primary direct
_atom_sites_solution_secondary difmap
_audit_creation_method SHELXL-97
_cell_angle_alpha 90.00
_cell_angle_beta 90.00
_cell_angle_gamma 90.00
_cell_formula_units_Z 4
_cell_length_a 19.8057(2)
_cell_length_b 18.9645(7)
_cell_length_c 5.3313(4)
_cell_measurement_reflns_used 11446
_cell_measurement_temperature 150(1)
_cell_measurement_theta_max 27.5
_cell_measurement_theta_min 3.0
_cell_volume 2002.46(17)
_computing_cell_refinement 'Denzo-SMN (Otwinowski & Minor, 1997)'
_computing_data_collection 'Collect (Nonius B.V., 1997-2002)'
_computing_data_reduction Denzo-SMN
_computing_molecular_graphics 'SHELXTL V6.1'
_computing_publication_material 'SHELXTL V6.1'
_computing_structure_refinement 'SHELXTL V6.1(Sheldrick, 2001)'
_computing_structure_solution 'SIR-92 (Altomare et al., 1994)'
_diffrn_ambient_temperature 150(2)
_diffrn_detector_area_resol_mean 9
_diffrn_measured_fraction_theta_full 0.994
_diffrn_measured_fraction_theta_max 0.994
_diffrn_measurement_device_type 'Bruker-Nonius KappaCCD'
_diffrn_measurement_method '\f scans and \w scans with \k offsets'
_diffrn_radiation_monochromator graphite
_diffrn_radiation_source 'fine-focus sealed tube'
_diffrn_radiation_type MoK\a
_diffrn_radiation_wavelength 0.71073
_diffrn_reflns_av_R_equivalents 0.0727
_diffrn_reflns_av_sigmaI/netI 0.0561
_diffrn_reflns_limit_h_max 25
_diffrn_reflns_limit_h_min -25
_diffrn_reflns_limit_k_max 24
_diffrn_reflns_limit_k_min -24
_diffrn_reflns_limit_l_max 6
_diffrn_reflns_limit_l_min -6
_diffrn_reflns_number 11446
_diffrn_reflns_theta_full 27.49
_diffrn_reflns_theta_max 27.49
_diffrn_reflns_theta_min 2.97
_diffrn_standards_number 0
_exptl_absorpt_coefficient_mu 7.024
_exptl_absorpt_correction_T_max 0.817
_exptl_absorpt_correction_T_min 0.589
_exptl_absorpt_correction_type multi-scan
_exptl_absorpt_process_details
;
multi-scan from symmetry-related measurements 
 Sortav (Blessing 1995)
;
_exptl_crystal_colour yellow
_exptl_crystal_density_diffrn 1.889
_exptl_crystal_density_method 'not measured'
_exptl_crystal_description needle
_exptl_crystal_F_000 1104
_exptl_crystal_size_max 0.10
_exptl_crystal_size_mid 0.06
_exptl_crystal_size_min 0.03
_refine_diff_density_max 3.792
_refine_diff_density_min -1.672
_refine_diff_density_rms 0.203
_refine_ls_extinction_method none
_refine_ls_goodness_of_fit_ref 1.073
_refine_ls_hydrogen_treatment constr
_refine_ls_matrix_type full
_refine_ls_number_parameters 140
_refine_ls_number_reflns 2349
_refine_ls_number_restraints 0
_refine_ls_restrained_S_all 1.073
_refine_ls_R_factor_all 0.0594
_refine_ls_R_factor_gt 0.0357
_refine_ls_shift/su_max 0.001
_refine_ls_shift/su_mean 0.000
_refine_ls_structure_factor_coef Fsqd
_refine_ls_weighting_details 'calc w=1/[\s^2^(Fo^2^)+(0.0419P)^2^] where P=(Fo^2^+2Fc^2^)/3'
_refine_ls_weighting_scheme calc
_refine_ls_wR_factor_gt 0.0759
_refine_ls_wR_factor_ref 0.0855
_reflns_number_gt 1742
_reflns_number_total 2349
_reflns_threshold_expression I>2\s(I)
_cod_data_source_file om700997v-file004.cif
_cod_data_source_block k06142a
_cod_depositor_comments
;
The following automatic conversions were performed:

'_symmetry_cell_setting' value 'Orthorhombic' changed to
'orthorhombic' according to
/home/saulius/struct/CIF-dictionaries/cif_core.dic dictionary named
'cif_core.dic' version 2.4.1 from 2010-06-29.

Automatic conversion script
Id: cif_fix_values 1715 2011-07-08 13:25:40Z adriana 
;
_cod_database_code 4070766

loop_
_symmetry_equiv_pos_as_xyz
'x, y, z'
'-x+1/2, -y, z+1/2'
'x+1/2, -y+1/2, -z+1/2'
'-x, y+1/2, -z'
'-x, -y, -z'
'x-1/2, y, -z-1/2'
'-x-1/2, y-1/2, z-1/2'
'x, -y-1/2, z'

loop_
_atom_site_label
_atom_site_type_symbol
_atom_site_fract_x
_atom_site_fract_y
_atom_site_fract_z
_atom_site_U_iso_or_equiv
_atom_site_adp_type
_atom_site_occupancy
_atom_site_symmetry_multiplicity
_atom_site_calc_flag
_atom_site_refinement_flags
Pt1 Pt 0.221146(13) 0.2500 0.12699(6) 0.01935(12) Uani 1 2 d S
N1 N 0.3015(2) 0.1793(2) 0.0418(9) 0.0224(10) Uani 1 1 d .
C1 C 0.1469(2) 0.3204(3) 0.1679(9) 0.0193(12) Uani 1 1 d .
C2 C 0.1365(3) 0.3755(3) -0.0012(11) 0.0226(12) Uani 1 1 d .
H2A H 0.1647 0.3790 -0.1449 0.027 Uiso 1 1 calc R
C3 C 0.0860(3) 0.4254(3) 0.0351(12) 0.0269(13) Uani 1 1 d .
H3A H 0.0799 0.4622 -0.0838 0.032 Uiso 1 1 calc R
C4 C 0.0442(3) 0.4217(3) 0.2451(11) 0.0254(13) Uani 1 1 d .
H4A H 0.0108 0.4567 0.2741 0.030 Uiso 1 1 calc R
C5 C 0.0525(3) 0.3661(3) 0.4109(11) 0.0253(13) Uani 1 1 d .
H5A H 0.0240 0.3627 0.5536 0.030 Uiso 1 1 calc R
C6 C 0.1020(3) 0.3149(3) 0.3716(10) 0.0204(11) Uani 1 1 d .
C7 C 0.1055(4) 0.2500 0.5390(15) 0.0246(17) Uani 1 2 d S
H7A H 0.0674 0.2500 0.6590 0.029 Uiso 1 2 calc SR
H7B H 0.1482 0.2500 0.6355 0.029 Uiso 1 2 calc SR
C8 C 0.2715(3) 0.0757(3) 0.2917(13) 0.0271(13) Uani 1 1 d .
H8A H 0.2521 0.1121 0.4006 0.041 Uiso 1 1 calc R
H8B H 0.3021 0.0458 0.3898 0.041 Uiso 1 1 calc R
H8C H 0.2352 0.0468 0.2212 0.041 Uiso 1 1 calc R
C9 C 0.3101(3) 0.1101(3) 0.0833(11) 0.0247(13) Uani 1 1 d .
C10 C 0.3567(3) 0.0709(3) -0.0577(12) 0.0270(14) Uani 1 1 d .
H10A H 0.3617 0.0218 -0.0267 0.032 Uiso 1 1 calc R
C11 C 0.3954(3) 0.1026(3) -0.2403(12) 0.0282(14) Uani 1 1 d .
H11A H 0.4251 0.0753 -0.3411 0.034 Uiso 1 1 calc R
C12 C 0.3904(3) 0.1755(3) -0.2752(12) 0.0272(13) Uani 1 1 d .
C13 C 0.3441(2) 0.2127(3) -0.1260(10) 0.0218(11) Uani 1 1 d .
C14 C 0.4342(3) 0.2146(3) -0.4432(12) 0.0314(14) Uani 1 1 d .
H14 H 0.4632 0.1899 -0.5545 0.038 Uiso 1 1 calc R

loop_
_atom_site_aniso_label
_atom_site_aniso_U_11
_atom_site_aniso_U_22
_atom_site_aniso_U_33
_atom_site_aniso_U_23
_atom_site_aniso_U_13
_atom_site_aniso_U_12
Pt1 0.01969(18) 0.01661(18) 0.02176(17) 0.000 0.00012(12) 0.000
N1 0.018(2) 0.019(2) 0.029(3) 0.000(2) -0.0033(19) -0.0003(19)
C1 0.020(3) 0.018(3) 0.020(3) -0.002(2) -0.0031(19) 0.002(2)
C2 0.028(3) 0.015(3) 0.025(3) 0.003(3) 0.000(2) 0.000(2)
C3 0.036(3) 0.017(3) 0.028(3) -0.002(3) -0.009(3) 0.004(2)
C4 0.027(3) 0.020(3) 0.029(3) -0.004(3) -0.004(2) 0.006(2)
C5 0.021(3) 0.025(3) 0.030(3) -0.008(3) -0.002(2) -0.003(2)
C6 0.022(3) 0.018(3) 0.022(3) 0.001(3) -0.004(2) 0.000(2)
C7 0.025(4) 0.030(5) 0.018(4) 0.000 0.000(3) 0.000
C8 0.027(3) 0.017(3) 0.037(4) 0.006(3) -0.003(2) -0.002(2)
C9 0.022(3) 0.021(3) 0.031(4) -0.006(3) -0.007(2) -0.001(2)
C10 0.023(3) 0.014(3) 0.044(4) -0.003(3) -0.007(2) 0.001(2)
C11 0.023(3) 0.022(3) 0.039(4) -0.011(3) -0.004(3) 0.002(2)
C12 0.022(3) 0.027(3) 0.033(3) -0.006(3) -0.001(2) 0.001(2)
C13 0.016(3) 0.023(3) 0.026(3) -0.007(3) -0.004(2) -0.003(2)
C14 0.027(3) 0.032(3) 0.035(3) 0.001(3) 0.007(2) 0.006(3)

loop_
_atom_type_symbol
_atom_type_description
_atom_type_scat_dispersion_real
_atom_type_scat_dispersion_imag
_atom_type_scat_source
C C 0.0033 0.0016 'International Tables Vol C Tables 4.2.6.8 and 6.1.1.4'
H H 0.0000 0.0000 'International Tables Vol C Tables 4.2.6.8 and 6.1.1.4'
N N 0.0061 0.0033 'International Tables Vol C Tables 4.2.6.8 and 6.1.1.4'
Pt Pt -1.7033 8.3905 'International Tables Vol C Tables 4.2.6.8 and 6.1.1.4'

loop_
_geom_angle_atom_site_label_1
_geom_angle_atom_site_label_2
_geom_angle_atom_site_label_3
_geom_angle
_geom_angle_site_symmetry_1
_geom_angle_site_symmetry_3
C1 Pt1 C1 83.9(3) . 8_565
C1 Pt1 N1 98.7(2) . 8_565
C1 Pt1 N1 173.60(19) 8_565 8_565
C1 Pt1 N1 173.60(19) . .
C1 Pt1 N1 98.7(2) 8_565 .
N1 Pt1 N1 78.1(2) 8_565 .
C9 N1 C13 118.5(5) . .
C9 N1 Pt1 132.5(4) . .
C13 N1 Pt1 107.8(3) . .
C2 C1 C6 117.5(5) . .
C2 C1 Pt1 122.6(4) . .
C6 C1 Pt1 119.9(4) . .
C3 C2 C1 121.7(5) . .
C2 C3 C4 120.3(6) . .
C5 C4 C3 118.7(5) . .
C4 C5 C6 121.1(5) . .
C5 C6 C1 120.5(5) . .
C5 C6 C7 120.5(5) . .
C1 C6 C7 119.0(5) . .
C6 C7 C6 107.9(6) . 8_565
N1 C9 C10 120.9(5) . .
N1 C9 C8 118.9(5) . .
C10 C9 C8 120.1(5) . .
C11 C10 C9 120.9(5) . .
C10 C11 C12 119.1(5) . .
C11 C12 C13 117.9(5) . .
C11 C12 C14 123.1(5) . .
C13 C12 C14 118.9(5) . .
N1 C13 C12 122.3(5) . .
N1 C13 C13 117.2(3) . 8_565
C12 C13 C13 120.1(3) . 8_565
C14 C14 C12 120.8(3) 8_565 .

loop_
_geom_bond_atom_site_label_1
_geom_bond_atom_site_label_2
_geom_bond_distance
_geom_bond_site_symmetry_2
Pt1 C1 1.999(5) .
Pt1 C1 1.999(5) 8_565
Pt1 N1 2.130(5) 8_565
Pt1 N1 2.130(5) .
N1 C9 1.341(7) .
N1 C13 1.383(7) .
C1 C2 1.395(8) .
C1 C6 1.408(7) .
C2 C3 1.391(8) .
C3 C4 1.393(8) .
C4 C5 1.387(8) .
C5 C6 1.396(8) .
C6 C7 1.521(7) .
C7 C6 1.521(7) 8_565
C8 C9 1.498(8) .
C9 C10 1.405(8) .
C10 C11 1.377(9) .
C11 C12 1.398(8) .
C12 C13 1.405(8) .
C12 C14 1.451(8) .
C13 C13 1.416(10) 8_565
C14 C14 1.341(12) 8_565
